data_7154849
loop_
_publ_author_name
'Liu, Yufen'
'Du, Yanlong'
'Yu, Aimin'
'Mu, Haifeng'
'Meng, Xiangtai'

_publ_section_title
;
 DABCO-catalyzed unusual [4 + 2] cycloaddition reaction: non-substituted
 allenoate acts as a four-carbon synthon and facile synthesis of
 spirooxindoles.
;
_journal_issue 4
_journal_name_full 'Organic &amp; biomolecular chemistry'
_journal_page_first 1226
_journal_page_last 1230
_journal_paper_doi 10.1039/c5ob02383a
_journal_volume 14
_journal_year 2016
_chemical_formula_moiety 'C17 H16 F3 N O5, C2 H6 O S'
_chemical_formula_sum 'C19 H22 F3 N O6 S'
_chemical_formula_weight 449.43
_chemical_name_systematic
;
 ? 
;
_space_group_crystal_system triclinic
_space_group_IT_number 2
_space_group_name_Hall '-P 1'
_space_group_name_H-M_alt 'P -1'
_symmetry_space_group_name_Hall '-P 1'
_symmetry_space_group_name_H-M 'P -1'
_atom_sites_solution_hydrogens geom
_audit_creation_date 2015-12-11
_audit_creation_method
;
Olex2 1.2-beta
(compiled 2015.08.17 svn.r3210 for OlexSys, GUI svn.r5083)
;
_audit_update_record
;
2015-12-11 deposited with the CCDC.
2015-12-11 downloaded from the CCDC.
;
_cell_angle_alpha 114.931(3)
_cell_angle_beta 91.661(3)
_cell_angle_gamma 99.121(3)
_cell_formula_units_Z 2
_cell_length_a 8.1681(14)
_cell_length_b 11.800(2)
_cell_length_c 12.478(2)
_cell_measurement_reflns_used 1183
_cell_measurement_temperature 296(2)
_cell_measurement_theta_max 22.328
_cell_measurement_theta_min 3.173
_cell_volume 1070.6(3)
_computing_cell_refinement 'SAINT v7.34A (Bruker, 200?)'
_computing_data_reduction 'SAINT v7.34A (Bruker, 200?)'
_computing_molecular_graphics 'Olex2 (Dolomanov et al., 2009)'
_computing_publication_material 'Olex2 (Dolomanov et al., 2009)'
_computing_structure_refinement 'ShelXL (Sheldrick, 2015)'
_computing_structure_solution 'SHELXS-97 (Sheldrick, 1990)'
_diffrn_ambient_temperature 296.15
_diffrn_measured_fraction_theta_full 0.992
_diffrn_measured_fraction_theta_max 0.992
_diffrn_measurement_device_type 'CCD area detector'
_diffrn_measurement_method 'phi and omega scans'
_diffrn_radiation_monochromator graphite
_diffrn_radiation_type MoK\a
_diffrn_radiation_wavelength 0.71073
_diffrn_reflns_av_R_equivalents 0.0210
_diffrn_reflns_av_unetI/netI 0.0463
_diffrn_reflns_laue_measured_fraction_full 0.992
_diffrn_reflns_laue_measured_fraction_max 0.992
_diffrn_reflns_limit_h_max 9
_diffrn_reflns_limit_h_min -9
_diffrn_reflns_limit_k_max 14
_diffrn_reflns_limit_k_min -13
_diffrn_reflns_limit_l_max 11
_diffrn_reflns_limit_l_min -15
_diffrn_reflns_number 5630
_diffrn_reflns_point_group_measured_fraction_full 0.992
_diffrn_reflns_point_group_measured_fraction_max 0.992
_diffrn_reflns_theta_full 25.242
_diffrn_reflns_theta_max 25.350
_diffrn_reflns_theta_min 1.810
_exptl_absorpt_coefficient_mu 0.212
_exptl_absorpt_correction_T_max 1.000000
_exptl_absorpt_correction_T_min 0.132742
_exptl_absorpt_correction_type multi-scan
_exptl_absorpt_process_details
;
SADABS-2004/1 (Bruker,2004) was used for absorption correction.
R(int) was 0.0390 before and 0.0164 after correction.
The Ratio of minimum to maximum transmission is 0.1327.
The \l/2 correction factor is 0.0015.
;
_exptl_crystal_colour yellow
_exptl_crystal_colour_primary yellow
_exptl_crystal_density_diffrn 1.394
_exptl_crystal_density_method 'not measured'
_exptl_crystal_description block
_exptl_crystal_F_000 468
_exptl_crystal_size_max 0.2
_exptl_crystal_size_mid 0.2
_exptl_crystal_size_min 0.2
_refine_diff_density_max 0.536
_refine_diff_density_min -0.280
_refine_diff_density_rms 0.047
_refine_ls_extinction_method none
_refine_ls_goodness_of_fit_ref 1.044
_refine_ls_hydrogen_treatment constr
_refine_ls_matrix_type full
_refine_ls_number_parameters 270
_refine_ls_number_reflns 3878
_refine_ls_number_restraints 0
_refine_ls_restrained_S_all 1.044
_refine_ls_R_factor_all 0.1053
_refine_ls_R_factor_gt 0.0605
_refine_ls_shift/su_max 0.000
_refine_ls_shift/su_mean 0.000
_refine_ls_structure_factor_coef Fsqd
_refine_ls_weighting_details 'w=1/[\s^2^(Fo^2^)+(0.0905P)^2^+0.3490P] where P=(Fo^2^+2Fc^2^)/3'
_refine_ls_weighting_scheme calc
_refine_ls_wR_factor_gt 0.1631
_refine_ls_wR_factor_ref 0.1914
_reflns_Friedel_coverage 0.000
_reflns_number_gt 2291
_reflns_number_total 3878
_reflns_threshold_expression 'I > 2\s(I)'
_cod_data_source_file c5ob02383a2.cif
_cod_data_source_block a
_cod_depositor_comments 'Adding full bibliography for 7154849--7154851.cif.'
_cod_database_code 7154849
_shelx_space_group_comment
;
The symmetry employed for this shelxl refinement is uniquely defined
by the following loop, which should always be used as a source of
symmetry information in preference to the above space-group names.
They are only intended as comments.
;
_olex2_refinement_description
;
1. Fixed Uiso
 At 1.2 times of:
  All C(H) groups, All C(H,H) groups, All N(H) groups
 At 1.5 times of:
  All C(H,H,H) groups
2.a Secondary CH2 refined with riding coordinates:
 C12(H12A,H12B), C15(H15A,H15B)
2.b Aromatic/amide H refined with riding coordinates:
 N1(H1), C6(H6), C7(H7), C10(H10), C11(H11), C13(H13)
2.c Idealised Me refined as rotating group:
 C16(H16A,H16B,H16C), C17(H17A,H17B,H17C), C18(H18A,H18B,H18C), C19(H19A,H19B,
 H19C)
;
_shelx_shelxl_version_number 2014/7
_olex2_submission_special_instructions 'No special instructions were received'

loop_
_space_group_symop_operation_xyz
'x, y, z'
'-x, -y, -z'

loop_
_atom_site_label
_atom_site_type_symbol
_atom_site_fract_x
_atom_site_fract_y
_atom_site_fract_z
_atom_site_U_iso_or_equiv
_atom_site_adp_type
_atom_site_occupancy
_atom_site_site_symmetry_order
_atom_site_calc_flag
_atom_site_refinement_flags_posn
F1 F 0.6401(5) 1.1909(3) 0.9910(2) 0.1389(13) Uani 1 1 d .
F2 F 0.5711(5) 0.9953(3) 0.8895(2) 0.1466(15) Uani 1 1 d .
F3 F 0.8111(5) 1.0850(4) 0.9002(3) 0.1608(16) Uani 1 1 d .
O1 O 0.6174(3) 1.1212(2) 0.8014(2) 0.0689(7) Uani 1 1 d .
O2 O 0.3993(3) 0.5916(2) 0.2247(2) 0.0694(7) Uani 1 1 d .
O3 O 0.1374(3) 0.8000(2) 0.61240(19) 0.0611(7) Uani 1 1 d .
O4 O -0.3051(3) 0.4811(2) 0.3816(2) 0.0678(7) Uani 1 1 d .
O5 O -0.0776(3) 0.4639(2) 0.2844(2) 0.0729(8) Uani 1 1 d .
N1 N 0.6097(3) 0.7534(3) 0.3461(2) 0.0575(8) Uani 1 1 d .
H1 H 0.6853 0.7411 0.2979 0.069 Uiso 1 1 calc R
C1 C 0.0823(4) 0.7009(3) 0.5051(3) 0.0497(8) Uani 1 1 d .
C2 C 0.4835(4) 0.8436(3) 0.5159(3) 0.0458(8) Uani 1 1 d .
C3 C 0.3627(4) 0.7368(3) 0.4286(3) 0.0460(8) Uani 1 1 d .
C4 C 0.6313(4) 0.8488(3) 0.4611(3) 0.0499(8) Uani 1 1 d .
C5 C 0.6239(4) 1.0243(3) 0.6861(3) 0.0545(9) Uani 1 1 d .
C6 C 0.4810(4) 0.9349(3) 0.6303(3) 0.0498(8) Uani 1 1 d .
H6 H 0.3851 0.9361 0.6688 0.060 Uiso 1 1 calc R
C7 C 0.2039(4) 0.6775(3) 0.4214(3) 0.0494(8) Uani 1 1 d .
H7 H 0.1666 0.6085 0.3484 0.059 Uiso 1 1 calc R
C8 C 0.4539(4) 0.6820(3) 0.3191(3) 0.0521(9) Uani 1 1 d .
C9 C -0.1443(4) 0.5195(3) 0.3713(3) 0.0571(9) Uani 1 1 d .
C10 C 0.7714(4) 0.9399(3) 0.5176(3) 0.0632(10) Uani 1 1 d .
H10 H 0.8670 0.9414 0.4791 0.076 Uiso 1 1 calc R
C11 C 0.7676(4) 1.0293(3) 0.6326(3) 0.0609(10) Uani 1 1 d .
H11 H 0.8609 1.0918 0.6731 0.073 Uiso 1 1 calc R
C12 C 0.0290(5) 0.8252(4) 0.7068(3) 0.0659(10) Uani 1 1 d .
H12A H -0.0022 0.7502 0.7208 0.079 Uiso 1 1 calc R
H12B H -0.0718 0.8478 0.6849 0.079 Uiso 1 1 calc R
C13 C -0.0730(4) 0.6304(3) 0.4812(3) 0.0579(9) Uani 1 1 d .
H13 H -0.1423 0.6552 0.5416 0.069 Uiso 1 1 calc R
C14 C 0.6559(6) 1.0990(4) 0.8927(4) 0.0781(12) Uani 1 1 d .
C15 C -0.3970(4) 0.3697(4) 0.2842(3) 0.0714(11) Uani 1 1 d .
H15A H -0.3442 0.2973 0.2700 0.086 Uiso 1 1 calc R
H15B H -0.3999 0.3828 0.2125 0.086 Uiso 1 1 calc R
C16 C 0.1221(5) 0.9319(4) 0.8152(3) 0.0902(14) Uani 1 1 d .
H16A H 0.1591 1.0037 0.7986 0.135 Uiso 1 1 calc GR
H16B H 0.2169 0.9062 0.8395 0.135 Uiso 1 1 calc GR
H16C H 0.0505 0.9549 0.8777 0.135 Uiso 1 1 calc GR
C17 C -0.5684(5) 0.3458(4) 0.3156(4) 0.0749(12) Uani 1 1 d .
H17A H -0.6309 0.2690 0.2534 0.112 Uiso 1 1 calc GR
H17B H -0.6217 0.4159 0.3250 0.112 Uiso 1 1 calc GR
H17C H -0.5638 0.3371 0.3886 0.112 Uiso 1 1 calc GR
S1 S 0.89033(14) 0.65590(12) 0.08437(9) 0.0856(4) Uani 1 1 d .
O6 O 0.8716(3) 0.7508(3) 0.2052(2) 0.0919(10) Uani 1 1 d .
C18 C 0.7843(11) 0.6945(6) -0.0141(6) 0.188(4) Uani 1 1 d .
H18A H 0.6692 0.6913 0.0003 0.283 Uiso 1 1 calc GR
H18B H 0.7921 0.6349 -0.0941 0.283 Uiso 1 1 calc GR
H18C H 0.8329 0.7788 -0.0030 0.283 Uiso 1 1 calc GR
C19 C 0.7530(6) 0.5131(4) 0.0562(4) 0.0870(13) Uiso 1 1 d .
H19A H 0.7909 0.4768 0.1060 0.130 Uiso 1 1 calc GR
H19B H 0.7500 0.4544 -0.0257 0.130 Uiso 1 1 calc GR
H19C H 0.6432 0.5303 0.0728 0.130 Uiso 1 1 calc GR

loop_
_atom_site_aniso_label
_atom_site_aniso_U_11
_atom_site_aniso_U_22
_atom_site_aniso_U_33
_atom_site_aniso_U_23
_atom_site_aniso_U_13
_atom_site_aniso_U_12
F1 0.204(4) 0.116(2) 0.0498(15) -0.0112(15) -0.0048(17) 0.040(2)
F2 0.230(4) 0.115(2) 0.0673(17) 0.0395(17) -0.002(2) -0.040(3)
F3 0.110(3) 0.291(5) 0.104(2) 0.099(3) 0.0001(19) 0.064(3)
O1 0.0840(19) 0.0508(14) 0.0501(15) 0.0038(12) -0.0085(12) 0.0079(13)
O2 0.0705(17) 0.0645(15) 0.0452(13) 0.0026(12) 0.0071(11) -0.0041(13)
O3 0.0526(14) 0.0619(14) 0.0459(13) 0.0057(11) 0.0066(10) -0.0012(11)
O4 0.0486(15) 0.0663(15) 0.0612(15) 0.0080(12) 0.0029(11) -0.0078(12)
O5 0.0592(16) 0.0729(16) 0.0555(15) 0.0042(13) 0.0070(12) -0.0056(13)
N1 0.0520(17) 0.0610(17) 0.0452(15) 0.0122(14) 0.0114(12) 0.0015(14)
C1 0.051(2) 0.0452(17) 0.0426(17) 0.0110(14) 0.0013(14) 0.0040(15)
C2 0.0470(19) 0.0435(17) 0.0410(16) 0.0152(14) -0.0009(14) 0.0016(14)
C3 0.052(2) 0.0418(16) 0.0374(16) 0.0128(13) 0.0022(13) 0.0041(15)
C4 0.051(2) 0.0508(18) 0.0435(17) 0.0184(15) 0.0011(14) 0.0036(15)
C5 0.065(2) 0.0443(18) 0.0429(18) 0.0111(15) -0.0051(16) 0.0033(16)
C6 0.0492(19) 0.0461(17) 0.0439(17) 0.0124(15) 0.0021(14) 0.0020(15)
C7 0.054(2) 0.0438(17) 0.0407(17) 0.0119(14) 0.0007(14) 0.0011(15)
C8 0.059(2) 0.0482(18) 0.0398(17) 0.0125(15) 0.0045(15) 0.0023(16)
C9 0.053(2) 0.055(2) 0.055(2) 0.0189(17) 0.0006(16) 0.0004(17)
C10 0.050(2) 0.071(2) 0.058(2) 0.0226(19) 0.0015(16) -0.0023(18)
C11 0.053(2) 0.059(2) 0.059(2) 0.0219(18) -0.0119(17) -0.0077(17)
C12 0.060(2) 0.067(2) 0.054(2) 0.0098(19) 0.0126(17) 0.0138(19)
C13 0.052(2) 0.057(2) 0.0511(19) 0.0124(16) 0.0081(15) 0.0044(17)
C14 0.078(3) 0.081(3) 0.050(2) 0.012(2) 0.000(2) -0.004(2)
C15 0.057(2) 0.063(2) 0.068(2) 0.0102(19) -0.0020(18) -0.0083(18)
C16 0.085(3) 0.092(3) 0.059(2) 0.001(2) 0.016(2) 0.009(2)
C17 0.060(2) 0.068(2) 0.087(3) 0.031(2) -0.004(2) -0.006(2)
S1 0.0772(8) 0.0949(8) 0.0552(6) 0.0099(6) 0.0155(5) -0.0017(6)
O6 0.0747(19) 0.099(2) 0.0538(16) -0.0028(15) 0.0154(13) -0.0141(16)
C18 0.327(11) 0.079(4) 0.111(5) 0.019(3) -0.100(6) -0.009(5)

loop_
_atom_type_symbol
_atom_type_description
_atom_type_scat_dispersion_real
_atom_type_scat_dispersion_imag
_atom_type_scat_source
C C 0.0033 0.0016 'International Tables Vol C Tables 4.2.6.8 and 6.1.1.4'
H H 0.0000 0.0000 'International Tables Vol C Tables 4.2.6.8 and 6.1.1.4'
F F 0.0171 0.0103 'International Tables Vol C Tables 4.2.6.8 and 6.1.1.4'
N N 0.0061 0.0033 'International Tables Vol C Tables 4.2.6.8 and 6.1.1.4'
O O 0.0106 0.0060 'International Tables Vol C Tables 4.2.6.8 and 6.1.1.4'
S S 0.1246 0.1234 'International Tables Vol C Tables 4.2.6.8 and 6.1.1.4'

loop_
_geom_angle_atom_site_label_1
_geom_angle_atom_site_label_2
_geom_angle_atom_site_label_3
_geom_angle
C14 O1 C5 117.6(3)
C1 O3 C12 118.5(3)
C9 O4 C15 117.5(3)
C4 N1 H1 124.4
C8 N1 H1 124.4
C8 N1 C4 111.2(3)
O3 C1 C7 114.0(3)
C13 C1 O3 122.3(3)
C13 C1 C7 123.7(3)
C4 C2 C3 106.6(3)
C6 C2 C3 135.3(3)
C6 C2 C4 118.1(3)
C2 C3 C8 105.1(3)
C7 C3 C2 138.4(3)
C7 C3 C8 116.6(3)
N1 C4 C2 110.3(3)
C10 C4 N1 127.3(3)
C10 C4 C2 122.4(3)
C6 C5 O1 118.0(3)
C11 C5 O1 118.5(3)
C11 C5 C6 123.3(3)
C2 C6 H6 120.7
C5 C6 C2 118.5(3)
C5 C6 H6 120.7
C1 C7 H7 113.9
C3 C7 C1 132.2(3)
C3 C7 H7 113.9
O2 C8 N1 126.0(3)
O2 C8 C3 127.2(3)
N1 C8 C3 106.8(3)
O4 C9 C13 108.5(3)
O5 C9 O4 122.4(3)
O5 C9 C13 129.0(3)
C4 C10 H10 120.6
C4 C10 C11 118.8(3)
C11 C10 H10 120.6
C5 C11 C10 118.9(3)
C5 C11 H11 120.6
C10 C11 H11 120.6
O3 C12 H12A 110.2
O3 C12 H12B 110.2
O3 C12 C16 107.6(3)
H12A C12 H12B 108.5
C16 C12 H12A 110.2
C16 C12 H12B 110.2
C1 C13 C9 127.3(3)
C1 C13 H13 116.3
C9 C13 H13 116.3
F1 C14 F2 108.3(4)
F1 C14 F3 105.6(4)
F1 C14 O1 111.8(4)
F2 C14 F3 103.8(5)
F2 C14 O1 114.3(4)
F3 C14 O1 112.5(4)
O4 C15 H15A 110.1
O4 C15 H15B 110.1
O4 C15 C17 107.9(3)
H15A C15 H15B 108.4
C17 C15 H15A 110.1
C17 C15 H15B 110.1
C12 C16 H16A 109.5
C12 C16 H16B 109.5
C12 C16 H16C 109.5
H16A C16 H16B 109.5
H16A C16 H16C 109.5
H16B C16 H16C 109.5
C15 C17 H17A 109.5
C15 C17 H17B 109.5
C15 C17 H17C 109.5
H17A C17 H17B 109.5
H17A C17 H17C 109.5
H17B C17 H17C 109.5
O6 S1 C18 106.3(3)
O6 S1 C19 107.9(2)
C18 S1 C19 96.9(3)
S1 C18 H18A 109.5
S1 C18 H18B 109.5
S1 C18 H18C 109.5
H18A C18 H18B 109.5
H18A C18 H18C 109.5
H18B C18 H18C 109.5
S1 C19 H19A 109.5
S1 C19 H19B 109.5
S1 C19 H19C 109.5
H19A C19 H19B 109.5
H19A C19 H19C 109.5
H19B C19 H19C 109.5

loop_
_geom_bond_atom_site_label_1
_geom_bond_atom_site_label_2
_geom_bond_distance
F1 C14 1.277(4)
F2 C14 1.291(5)
F3 C14 1.310(5)
O1 C5 1.421(4)
O1 C14 1.311(5)
O2 C8 1.218(4)
O3 C1 1.357(4)
O3 C12 1.452(4)
O4 C9 1.348(4)
O4 C15 1.434(4)
O5 C9 1.204(4)
N1 H1 0.8600
N1 C4 1.385(4)
N1 C8 1.356(4)
C1 C7 1.434(4)
C1 C13 1.351(5)
C2 C3 1.462(4)
C2 C4 1.410(4)
C2 C6 1.382(4)
C3 C7 1.353(4)
C3 C8 1.519(4)
C4 C10 1.374(4)
C5 C6 1.379(4)
C5 C11 1.372(5)
C6 H6 0.9300
C7 H7 0.9300
C9 C13 1.460(4)
C10 H10 0.9300
C10 C11 1.383(5)
C11 H11 0.9300
C12 H12A 0.9700
C12 H12B 0.9700
C12 C16 1.481(5)
C13 H13 0.9300
C15 H15A 0.9700
C15 H15B 0.9700
C15 C17 1.481(5)
C16 H16A 0.9600
C16 H16B 0.9600
C16 H16C 0.9600
C17 H17A 0.9600
C17 H17B 0.9600
C17 H17C 0.9600
S1 O6 1.482(3)
S1 C18 1.733(6)
S1 C19 1.760(4)
C18 H18A 0.9600
C18 H18B 0.9600
C18 H18C 0.9600
C19 H19A 0.9600
C19 H19B 0.9600
C19 H19C 0.9600

loop_
_geom_torsion_atom_site_label_1
_geom_torsion_atom_site_label_2
_geom_torsion_atom_site_label_3
_geom_torsion_atom_site_label_4
_geom_torsion
O1 C5 C6 C2 177.1(3)
O1 C5 C11 C10 -176.1(3)
O3 C1 C7 C3 -1.2(5)
O3 C1 C13 C9 -177.7(3)
O4 C9 C13 C1 -176.8(4)
O5 C9 C13 C1 5.7(7)
N1 C4 C10 C11 178.6(3)
C1 O3 C12 C16 176.6(3)
C2 C3 C7 C1 0.9(7)
C2 C3 C8 O2 -179.8(3)
C2 C3 C8 N1 0.1(4)
C2 C4 C10 C11 0.4(6)
C3 C2 C4 N1 0.5(4)
C3 C2 C4 C10 179.0(3)
C3 C2 C6 C5 -179.4(3)
C4 N1 C8 O2 -179.9(3)
C4 N1 C8 C3 0.1(4)
C4 C2 C3 C7 178.4(4)
C4 C2 C3 C8 -0.4(3)
C4 C2 C6 C5 -1.6(5)
C4 C10 C11 C5 -0.3(6)
C5 O1 C14 F1 -177.8(3)
C5 O1 C14 F2 -54.4(5)
C5 O1 C14 F3 63.5(5)
C6 C2 C3 C7 -3.7(7)
C6 C2 C3 C8 177.6(4)
C6 C2 C4 N1 -177.9(3)
C6 C2 C4 C10 0.6(5)
C6 C5 C11 C10 -0.8(6)
C7 C1 C13 C9 1.3(6)
C7 C3 C8 O2 1.1(5)
C7 C3 C8 N1 -178.9(3)
C8 N1 C4 C2 -0.4(4)
C8 N1 C4 C10 -178.8(4)
C8 C3 C7 C1 179.5(3)
C9 O4 C15 C17 179.8(3)
C11 C5 C6 C2 1.7(5)
C12 O3 C1 C7 -174.9(3)
C12 O3 C1 C13 4.1(5)
C13 C1 C7 C3 179.8(4)
C14 O1 C5 C6 90.5(4)
C14 O1 C5 C11 -93.9(4)
C15 O4 C9 O5 0.0(5)
C15 O4 C9 C13 -177.7(3)
